data_2231437
loop_
_publ_author_name
'Smith, Graham'
'Wermuth, Urs D.'

_publ_section_title
;
 <i>tert</i>-Butylaminium 2-carboxy-4,5-dichlorobenzoate
;
_journal_coeditor_code BT5620
_journal_issue 9
_journal_name_full 'Acta Crystallographica Section E'
_journal_page_first o2461
_journal_paper_doi 10.1107/S1600536811034131
_journal_volume 67
_journal_year 2011
_chemical_formula_iupac 'C4 H12 N +, C8 H3 Cl2 O4 -'
_chemical_formula_moiety 'C4 H12 N +, C8 H3 Cl2 O4, C4 H12 N -'
_chemical_formula_sum 'C12 H15 Cl2 N O4'
_chemical_formula_weight 308.15
_chemical_name_common '<i>t</i>-butylaminium hydrogen 4,5-dichlorophthalate'
_chemical_name_systematic
;
<i>tert</i>-Butylaminium 2-carboxy-4,5-dichlorobenzoate
;
_space_group_IT_number 14
_symmetry_cell_setting monoclinic
_symmetry_space_group_name_Hall '-P 2yn'
_symmetry_space_group_name_H-M 'P 1 21/n 1'
_atom_sites_solution_hydrogens geom
_atom_sites_solution_primary direct
_atom_sites_solution_secondary difmap
_audit_creation_method SHELXL97
_cell_angle_alpha 90.00
_cell_angle_beta 96.784(4)
_cell_angle_gamma 90.00
_cell_formula_units_Z 4
_cell_length_a 6.1778(2)
_cell_length_b 12.7158(4)
_cell_length_c 17.7125(7)
_cell_measurement_reflns_used 4272
_cell_measurement_temperature 200(2)
_cell_measurement_theta_max 28.77
_cell_measurement_theta_min 3.31
_cell_volume 1381.68(8)
_computing_cell_refinement 'CrysAlis PRO (Oxford Diffraction, 2010)'
_computing_data_collection 'CrysAlis PRO (Oxford Diffraction, 2010)'
_computing_data_reduction 'CrysAlis PRO (Oxford Diffraction, 2010)'
_computing_molecular_graphics 'PLATON (Spek, 2009)'
_computing_publication_material 'PLATON (Spek, 2009)'
_computing_structure_refinement 'SHELXL97 (Sheldrick, 2008) within WinGX (Farrugia, 1999)'
_computing_structure_solution 'SIR92 (Altomare <i>et al.</i>, 1994)'
_diffrn_ambient_temperature 200(2)
_diffrn_detector_area_resol_mean 16.077
_diffrn_measured_fraction_theta_full 0.999
_diffrn_measured_fraction_theta_max 0.999
_diffrn_measurement_device_type 'Oxford Diffraction Gemini-S CCD-detector diffractometer'
_diffrn_measurement_method '\w scans'
_diffrn_radiation_monochromator graphite
_diffrn_radiation_source 'Enhance (Mo) X-ray source'
_diffrn_radiation_type MoK\a
_diffrn_radiation_wavelength 0.71073
_diffrn_reflns_av_R_equivalents 0.0272
_diffrn_reflns_av_sigmaI/netI 0.0282
_diffrn_reflns_limit_h_max 7
_diffrn_reflns_limit_h_min -7
_diffrn_reflns_limit_k_max 15
_diffrn_reflns_limit_k_min -15
_diffrn_reflns_limit_l_max 21
_diffrn_reflns_limit_l_min -21
_diffrn_reflns_number 8677
_diffrn_reflns_theta_full 26.00
_diffrn_reflns_theta_max 26.00
_diffrn_reflns_theta_min 3.39
_diffrn_standards_number 0
_exptl_absorpt_coefficient_mu 0.479
_exptl_absorpt_correction_T_max 0.990
_exptl_absorpt_correction_T_min 0.977
_exptl_absorpt_correction_type multi-scan
_exptl_absorpt_process_details '(CrysAlis PRO; Oxford Diffraction, 2010)'
_exptl_crystal_colour colourless
_exptl_crystal_density_diffrn 1.481
_exptl_crystal_density_method 'not measured'
_exptl_crystal_description plate
_exptl_crystal_F_000 640
_exptl_crystal_size_max 0.45
_exptl_crystal_size_mid 0.26
_exptl_crystal_size_min 0.18
_refine_diff_density_max 0.247
_refine_diff_density_min -0.210
_refine_ls_extinction_method none
_refine_ls_goodness_of_fit_ref 0.904
_refine_ls_hydrogen_treatment mixed
_refine_ls_matrix_type full
_refine_ls_number_parameters 188
_refine_ls_number_reflns 2719
_refine_ls_number_restraints 0
_refine_ls_restrained_S_all 0.904
_refine_ls_R_factor_all 0.0408
_refine_ls_R_factor_gt 0.0329
_refine_ls_shift/su_max 0.001
_refine_ls_shift/su_mean 0.000
_refine_ls_structure_factor_coef Fsqd
_refine_ls_weighting_details 'calc w=1/[\s^2^(Fo^2^)+(0.0608P)^2^+0.4558P] where P=(Fo^2^+2Fc^2^)/3'
_refine_ls_weighting_scheme calc
_refine_ls_wR_factor_gt 0.0886
_refine_ls_wR_factor_ref 0.0943
_reflns_number_gt 2307
_reflns_number_total 2719
_reflns_threshold_expression I>2\s(I)
_cod_data_source_file bt5620.cif
_cod_data_source_block I
_cod_original_sg_symbol_H-M 'P 21/n'
_cod_database_code 2231437
_cod_database_fobs_code 2231437

loop_
_symmetry_equiv_pos_as_xyz
'x, y, z'
'-x+1/2, y+1/2, -z+1/2'
'-x, -y, -z'
'x+1/2, -y+1/2, z+1/2'

loop_
_atom_site_aniso_label
_atom_site_aniso_U_11
_atom_site_aniso_U_22
_atom_site_aniso_U_33
_atom_site_aniso_U_12
_atom_site_aniso_U_13
_atom_site_aniso_U_23
Cl1 0.0293(2) 0.0232(2) 0.0394(3) 0.0066(2) -0.0041(2) -0.0007(2)
Cl2 0.0298(3) 0.0252(2) 0.0534(3) -0.0039(2) -0.0061(2) -0.0113(2)
O11 0.0394(8) 0.0314(7) 0.0433(8) -0.0070(6) -0.0116(6) -0.0082(6)
O12 0.0367(7) 0.0208(6) 0.0486(8) -0.0044(5) 0.0059(6) -0.0061(5)
O21 0.0321(8) 0.0228(7) 0.0798(11) 0.0057(6) 0.0025(8) -0.0041(7)
O22 0.0377(8) 0.0409(8) 0.0591(10) 0.0146(6) -0.0148(7) -0.0028(7)
C1 0.0250(8) 0.0205(8) 0.0198(8) -0.0024(6) 0.0028(7) -0.0010(6)
C2 0.0228(8) 0.0233(8) 0.0231(8) 0.0017(6) 0.0031(7) 0.0010(6)
C3 0.0180(8) 0.0274(8) 0.0257(8) -0.0004(7) 0.0004(7) -0.0007(7)
C4 0.0231(8) 0.0216(8) 0.0249(8) -0.0033(6) 0.0012(7) -0.0026(7)
C5 0.0223(8) 0.0213(8) 0.0225(8) 0.0018(6) 0.0018(6) 0.0016(6)
C6 0.0204(8) 0.0265(8) 0.0228(8) -0.0016(6) -0.0020(7) -0.0007(7)
C11 0.0311(9) 0.0247(9) 0.0251(9) -0.0068(7) 0.0049(8) -0.0032(7)
C21 0.0316(10) 0.0258(9) 0.0361(10) 0.0067(7) 0.0053(8) 0.0027(8)
N1A 0.0236(8) 0.0251(8) 0.0268(8) 0.0001(7) -0.0037(7) -0.0033(6)
C1A 0.0245(9) 0.0262(9) 0.0246(9) 0.0016(7) -0.0021(7) -0.0001(7)
C2A 0.0437(12) 0.0542(13) 0.0374(11) -0.0117(10) 0.0066(9) 0.0081(10)
C3A 0.0385(11) 0.0404(11) 0.0315(10) 0.0050(9) -0.0108(8) -0.0097(8)
C4A 0.0328(10) 0.0329(10) 0.0451(11) 0.0079(8) 0.0004(9) 0.0001(9)

loop_
_atom_site_type_symbol
_atom_site_label
_atom_site_fract_x
_atom_site_fract_y
_atom_site_fract_z
_atom_site_U_iso_or_equiv
_atom_site_thermal_displace_type
_atom_site_calc_flag
_atom_site_refinement_flags
_atom_site_occupancy
Cl Cl1 0.77566(7) -0.08494(3) 0.92701(3) 0.03130(10) Uani . . 1.000
Cl Cl2 0.29591(7) -0.09103(3) 0.84148(3) 0.0370(2) Uani . . 1.000
O O11 0.8896(2) 0.29012(10) 1.01297(8) 0.0394(4) Uani . . 1.000
O O12 0.6289(2) 0.40012(9) 0.97033(8) 0.0353(4) Uani . . 1.000
O O21 0.2615(2) 0.39679(10) 0.90835(10) 0.0452(5) Uani . . 1.000
O O22 0.0363(2) 0.28642(11) 0.84456(9) 0.0475(5) Uani . . 1.000
C C1 0.5836(3) 0.21454(12) 0.93969(9) 0.0218(5) Uani . . 1.000
C C2 0.3705(3) 0.21275(13) 0.90024(9) 0.0230(5) Uani . . 1.000
C C3 0.2876(3) 0.11656(13) 0.87218(10) 0.0239(5) Uani . . 1.000
C C4 0.4066(3) 0.02459(12) 0.87963(9) 0.0233(5) Uani . . 1.000
C C5 0.6169(3) 0.02693(12) 0.91703(9) 0.0221(5) Uani . . 1.000
C C6 0.7012(3) 0.12081(13) 0.94635(9) 0.0236(5) Uani . . 1.000
C C11 0.7102(3) 0.30722(13) 0.97701(9) 0.0268(5) Uani . . 1.000
C C21 0.2089(3) 0.30285(14) 0.88234(11) 0.0311(6) Uani . . 1.000
N N1A -0.0938(3) 0.54459(13) 0.90362(9) 0.0257(5) Uani . . 1.000
C C1A -0.2152(3) 0.58740(13) 0.83097(10) 0.0255(5) Uani . . 1.000
C C2A -0.0614(3) 0.66054(18) 0.79557(12) 0.0450(7) Uani . . 1.000
C C3A -0.2819(3) 0.49408(16) 0.77986(11) 0.0380(6) Uani . . 1.000
C C4A -0.4120(3) 0.64663(15) 0.85216(12) 0.0373(6) Uani . . 1.000
H H3 0.14630 0.11430 0.84740 0.0290 Uiso calc R 1.000
H H6 0.84200 0.12160 0.97160 0.0280 Uiso calc R 1.000
H H21 0.400(6) 0.399(3) 0.936(2) 0.109(12) Uiso . . 1.000
H H11A 0.016(3) 0.5023(18) 0.8953(12) 0.039(6) Uiso . . 1.000
H H12A -0.036(4) 0.5995(18) 0.9325(13) 0.044(6) Uiso . . 1.000
H H13A -0.185(4) 0.5080(18) 0.9289(13) 0.042(6) Uiso . . 1.000
H H21A 0.06120 0.62120 0.78220 0.0670 Uiso calc R 1.000
H H22A -0.01140 0.71450 0.83140 0.0670 Uiso calc R 1.000
H H23A -0.13660 0.69220 0.75070 0.0670 Uiso calc R 1.000
H H31A -0.37940 0.44980 0.80390 0.0570 Uiso calc R 1.000
H H32A -0.15460 0.45460 0.77120 0.0570 Uiso calc R 1.000
H H33A -0.35380 0.51880 0.73220 0.0570 Uiso calc R 1.000
H H41A -0.50720 0.59880 0.87410 0.0560 Uiso calc R 1.000
H H42A -0.48830 0.67810 0.80740 0.0560 Uiso calc R 1.000
H H43A -0.36510 0.70060 0.88840 0.0560 Uiso calc R 1.000

loop_
_atom_type_symbol
_atom_type_description
_atom_type_scat_dispersion_real
_atom_type_scat_dispersion_imag
_atom_type_scat_source
C C 0.0033 0.0016 'International Tables Vol C Tables 4.2.6.8 and 6.1.1.4'
H H 0.0000 0.0000 'International Tables Vol C Tables 4.2.6.8 and 6.1.1.4'
N N 0.0061 0.0033 'International Tables Vol C Tables 4.2.6.8 and 6.1.1.4'
O O 0.0106 0.0060 'International Tables Vol C Tables 4.2.6.8 and 6.1.1.4'
Cl Cl 0.1484 0.1585 'International Tables Vol C Tables 4.2.6.8 and 6.1.1.4'

loop_
_geom_angle_atom_site_label_1
_geom_angle_atom_site_label_2
_geom_angle_atom_site_label_3
_geom_angle
_geom_angle_publ_flag
C21 O21 H21 113(2) no
C1A N1A H11A 112.8(14) no
C1A N1A H12A 108.9(14) no
H11A N1A H12A 107(2) no
H11A N1A H13A 108(2) no
C1A N1A H13A 109.6(15) no
H12A N1A H13A 110(2) no
C2 C1 C11 128.84(15) no
C6 C1 C11 112.93(15) no
C2 C1 C6 118.24(15) no
C1 C2 C21 129.57(15) no
C1 C2 C3 118.09(15) no
C3 C2 C21 112.35(16) no
C2 C3 C4 122.71(17) no
Cl2 C4 C5 120.72(12) no
Cl2 C4 C3 120.19(14) no
C3 C4 C5 119.08(15) no
Cl1 C5 C4 121.35(12) no
Cl1 C5 C6 119.36(14) no
C4 C5 C6 119.28(15) no
C1 C6 C5 122.58(17) no
O11 C11 C1 118.25(15) no
O11 C11 O12 121.94(16) no
O12 C11 C1 119.82(15) no
O21 C21 C2 118.87(16) no
O21 C21 O22 121.30(17) no
O22 C21 C2 119.83(16) no
C2 C3 H3 119.00 no
C4 C3 H3 119.00 no
C1 C6 H6 119.00 no
C5 C6 H6 119.00 no
C3A C1A C4A 111.52(15) no
N1A C1A C2A 107.49(15) no
N1A C1A C3A 107.35(14) no
N1A C1A C4A 107.46(15) no
C2A C1A C3A 111.81(16) no
C2A C1A C4A 110.97(15) no
C1A C2A H21A 109.00 no
C1A C2A H22A 109.00 no
C1A C2A H23A 109.00 no
H21A C2A H22A 109.00 no
H21A C2A H23A 109.00 no
H22A C2A H23A 109.00 no
C1A C3A H31A 110.00 no
C1A C3A H32A 109.00 no
C1A C3A H33A 109.00 no
H31A C3A H32A 109.00 no
H31A C3A H33A 109.00 no
H32A C3A H33A 109.00 no
C1A C4A H41A 109.00 no
C1A C4A H42A 109.00 no
C1A C4A H43A 109.00 no
H41A C4A H42A 110.00 no
H41A C4A H43A 109.00 no
H42A C4A H43A 109.00 no

loop_
_geom_bond_atom_site_label_1
_geom_bond_atom_site_label_2
_geom_bond_distance
_geom_bond_publ_flag
Cl1 C5 1.7251(17) no
Cl2 C4 1.7253(16) no
O11 C11 1.231(2) no
O12 C11 1.284(2) no
O21 C21 1.307(2) no
O22 C21 1.208(2) no
O21 H21 0.94(4) no
N1A C1A 1.512(2) no
N1A H11A 0.89(2) no
N1A H13A 0.89(2) no
N1A H12A 0.91(2) no
C1 C11 1.522(2) no
C1 C6 1.394(2) no
C1 C2 1.416(3) no
C2 C3 1.395(2) no
C2 C21 1.528(3) no
C3 C4 1.379(2) no
C4 C5 1.387(3) no
C5 C6 1.379(2) no
C3 H3 0.9300 no
C6 H6 0.9300 no
C1A C2A 1.517(3) no
C1A C3A 1.520(3) no
C1A C4A 1.515(3) no
C2A H21A 0.9600 no
C2A H22A 0.9600 no
C2A H23A 0.9600 no
C3A H31A 0.9600 no
C3A H32A 0.9600 no
C3A H33A 0.9600 no
C4A H41A 0.9600 no
C4A H42A 0.9600 no
C4A H43A 0.9600 no

loop_
_geom_contact_atom_site_label_1
_geom_contact_atom_site_label_2
_geom_contact_distance
_geom_contact_site_symmetry_2
_geom_contact_publ_flag
Cl1 Cl2 3.1661(7) . no
Cl1 O11 3.4197(14) 3_757 no
Cl1 C3 3.6461(18) 3_657 no
Cl2 Cl1 3.1661(7) . no
Cl1 H43A 2.9200 1_645 no
Cl1 H6 2.8300 3_757 no
Cl2 H22A 3.1100 1_545 no
O11 O22 3.219(2) 1_655 no
O11 C21 3.217(2) 1_655 no
O11 Cl1 3.4197(14) 3_757 no
O11 N1A 2.784(2) 3_667 no
O12 C21 3.120(2) . no
O12 O12 3.2387(17) 3_667 no
O12 O21 2.4021(19) . no
O12 N1A 2.861(2) 1_655 no
O21 C11 3.109(2) . no

loop_
_geom_hbond_atom_site_label_D
_geom_hbond_atom_site_label_H
_geom_hbond_atom_site_label_A
_geom_hbond_site_symmetry_A
_geom_hbond_distance_DH
_geom_hbond_distance_HA
_geom_hbond_distance_DA
_geom_hbond_angle_DHA
_geom_hbond_publ_flag
N1A H11A O21 . 0.89(2) 2.02(2) 2.883(2) 164(2) yes
N1A H12A O11 3_667 0.91(2) 1.88(2) 2.784(2) 174(2) yes
N1A H13A O12 1_455 0.89(2) 1.99(2) 2.861(2) 167(2) yes
O21 H21 O12 . 0.94(4) 1.47(4) 2.4021(19) 173(4) yes
C3 H3 O22 . 0.93 2.29 2.671(2) 104 no
C6 H6 O11 . 0.93 2.27 2.657(2) 104 no

loop_
_geom_torsion_atom_site_label_1
_geom_torsion_atom_site_label_2
_geom_torsion_atom_site_label_3
_geom_torsion_atom_site_label_4
_geom_torsion
_geom_torsion_publ_flag
C6 C1 C2 C3 1.9(2) no
C6 C1 C2 C21 -177.99(17) no
C11 C1 C2 C3 -178.68(16) no
C11 C1 C2 C21 1.4(3) no
C2 C1 C6 C5 -0.9(2) no
C11 C1 C6 C5 179.57(15) no
C2 C1 C11 O11 175.26(17) no
C2 C1 C11 O12 -4.8(3) no
C6 C1 C11 O11 -5.3(2) no
C6 C1 C11 O12 174.65(15) no
C1 C2 C3 C4 -1.8(3) no
C21 C2 C3 C4 178.14(16) no
C1 C2 C21 O21 -3.2(3) no
C1 C2 C21 O22 176.59(18) no
C3 C2 C21 O21 176.90(17) no
C3 C2 C21 O22 -3.3(2) no
C2 C3 C4 Cl2 -178.43(14) no
C2 C3 C4 C5 0.5(3) no
Cl2 C4 C5 Cl1 -0.1(2) no
Cl2 C4 C5 C6 179.48(13) no
C3 C4 C5 Cl1 -179.02(13) no
C3 C4 C5 C6 0.5(2) no
Cl1 C5 C6 C1 179.23(13) no
C4 C5 C6 C1 -0.3(3) no

loop_
_cod_related_entry_id
_cod_related_entry_database
_cod_related_entry_code
1 ChemSpider 30656912
